data_7034322
loop_
_publ_author_name
'L\'opez-Periago, A'
'Vallcorba, O.'
'Frontera, C.'
'Domingo, C.'
'Ayll\'on, J A'

_publ_section_title
;
 Exploring a novel preparation method of 1D metal organic frameworks based
 on supercritical CO2.
;
_journal_issue 16
_journal_name_full 'Dalton transactions (Cambridge, England : 2003)'
_journal_page_first 7548
_journal_page_last 7553
_journal_paper_doi 10.1039/c5dt00521c
_journal_volume 44
_journal_year 2015
_chemical_formula_moiety 'C20 H10 Cu F12 N2 O4'
_chemical_formula_sum 'C20 H10 Cu F12 N2 O4'
_chemical_formula_weight 633.85
_chemical_name_common
;
copper(II) hexafluoroacetylacetonate bipyridine [Cu(hfacac)2(bpy)]
;
_space_group_crystal_system tetragonal
_space_group_IT_number 92
_space_group_name_Hall 'P 4abw 2nw'
_space_group_name_H-M_alt 'P 41 21 2'
_symmetry_Int_Tables_number 92
_symmetry_space_group_name_Hall 'P 4abw 2nw'
_symmetry_space_group_name_H-M 'P 41 21 2'
_audit_update_record
;
2015-02-27 deposited with the CCDC.
2015-03-09 downloaded from the CCDC.
;
_cell_angle_alpha 90.0000
_cell_angle_beta 90.0000
_cell_angle_gamma 90.0000
_cell_formula_units_Z 4
_cell_length_a 7.8882(2)
_cell_length_b 7.8882(2)
_cell_length_c 38.0767(7)
_cell_measurement_temperature 298
_cell_volume 2369.27(10)
_computing_data_reduction 'DAJUST (Vallcorba et al., 2012)'
_computing_publication_material 'PLATON (Spek, 2003)'
_computing_structure_refinement 'RIBOLS (Rius, 2012)'
_computing_structure_solution 'TALP (Vallcorba et al., 2012)'
_diffrn_ambient_temperature 298
_diffrn_detector MYTHEN-II
_diffrn_radiation_monochromator 'Si (111)'
_diffrn_radiation_type Synchrotron
_diffrn_radiation_wavelength 0.61978
_exptl_absorpt_coefficient_mu 0.484
_exptl_absorpt_correction_type none
_exptl_crystal_colour green
_exptl_crystal_density_diffrn 1.777
_exptl_crystal_F_000 1252
_pd_char_colour green
_pd_instr_location
;
'BL04-MSPD, ALBA Synchrotron Light Source (SPAIN)'
;
_pd_meas_2theta_range_inc 0.006
_pd_meas_2theta_range_max 65.094
_pd_meas_2theta_range_min 1.026
_pd_meas_number_of_points 10679
_pd_proc_2theta_range_inc 0.006
_pd_proc_2theta_range_max 39.996
_pd_proc_2theta_range_min 3.000
_pd_proc_ls_background_function 'linear extrapolation of automatically determined points'
_pd_proc_ls_profile_function Pseudo-Voigt
_pd_proc_ls_prof_wR_factor 0.056
_pd_proc_number_of_points 6167
_pd_spec_mounting 'glass capillary'
_pd_spec_mount_mode transmission
_refine_diff_density_max 0.711
_refine_diff_density_min -0.223
_refine_diff_density_rms 0.154
_refine_ls_goodness_of_fit_all 5.309
_refine_ls_hydrogen_treatment constr
_refine_ls_matrix_type full
_refine_ls_number_parameters 67
_refine_ls_number_reflns 1082
_refine_ls_number_restraints 64
_refine_ls_R_I_factor 0.028
_refine_ls_shift/su_max 0.090
_refine_ls_shift/su_mean 0.062
_refine_ls_weighting_details 1/Yobs
_refine_ls_weighting_scheme calc
_cod_data_source_file c5dt00521c2.cif
_cod_data_source_block '[Cu(hfacac)2(bpy)]'
_cod_depositor_comments 'Adding full bibliography for 7034322.cif.'
_cod_original_cell_volume 2369.27(13)
_cod_database_code 7034322

loop_
_symmetry_equiv_pos_as_xyz
+X,+Y,+Z
-Y+1/2,+X+1/2,+Z+1/4
+X+1/2,-Y+1/2,-Z+3/4
-X,-Y,+Z+1/2
+Y,+X,-Z
+Y+1/2,-X+1/2,+Z+3/4
-X+1/2,+Y+1/2,-Z+1/4
-Y,-X,-Z+1/2

loop_
_atom_site_label
_atom_site_type_symbol
_atom_site_thermal_displace_type
_atom_site_fract_x
_atom_site_fract_y
_atom_site_fract_z
_atom_site_occupancy
_atom_site_site_symmetry_order
_atom_site_U_iso_or_equiv
Cu0a CU Uiso 1.0715(3) 1.0715(3) 0.00000 1.0000 4 0.038(4)
C0b C Uiso 0.6242(7) 0.6242(7) 0.00000 1.0000 4 0.089(5)
N1b N Uiso 0.8864(10) 0.8864(10) 0.00000 1.0000 4 0.089(5)
C2b C Uiso 0.9198(9) 0.7216(10) -0.00148(5) 1.0000 8 0.089(5)
H2b H Uiso 1.0340 0.6921 -0.00189 1.0000 8 0.089
C3b C Uiso 0.8036(5) 0.5893(9) -0.00163(5) 1.0000 8 0.089(5)
H3b H Uiso 0.8389 0.4767 -0.00193 1.0000 8 0.089
N4b N Uiso 0.2468(8) 0.2468(8) 0.00000 1.0000 4 0.089(5)
C5b C Uiso 0.4906(7) 0.4906(7) 0.00000 1.0000 4 0.089(5)
C6b C Uiso 0.5103(8) 0.3473(6) -0.02071(5) 1.0000 8 0.089(5)
H6b H Uiso 0.6044 0.3385 -0.03531 1.0000 8 0.089
C7b C Uiso 0.3837(6) 0.2255(8) -0.02018(5) 1.0000 8 0.089(5)
H7b H Uiso 0.3895 0.1294 -0.03424 1.0000 8 0.089
C0c C Uiso 1.2193(11) 0.8224(11) 0.09820(5) 1.0000 8 0.033(1)
C1c C Uiso 1.1298(17) 0.9433(16) 0.07261(5) 1.0000 8 0.033(1)
O2c O Uiso 1.1842(11) 0.9518(14) 0.04150(5) 1.0000 8 0.033(1)
C3c C Uiso 1.0127(15) 1.0592(17) 0.08606(5) 1.0000 8 0.033(1)
H3c H Uiso 0.9862 1.0561 0.10981 1.0000 8 0.033
C4c C Uiso 0.9071(14) 1.1682(17) 0.06810(5) 1.0000 8 0.033(1)
C5c C Uiso 0.7588(10) 1.2569(12) 0.08676(5) 1.0000 8 0.033(1)
O6c O Uiso 0.9196(14) 1.2003(13) 0.03557(5) 1.0000 8 0.033(1)
F7c F Uiso 1.1824(17) 0.6628(11) 0.09240(5) 1.0000 8 0.111(4)
F8c F Uiso 1.3835(9) 0.8443(17) 0.09828(5) 1.0000 8 0.111(4)
F9c F Uiso 1.1750(15) 0.8468(15) 0.13117(5) 1.0000 8 0.111(4)
F10c F Uiso 0.7627(15) 1.2483(17) 0.12135(5) 1.0000 8 0.111(4)
F11c F Uiso 0.6122(11) 1.1926(16) 0.07769(5) 1.0000 8 0.111(4)
F12c F Uiso 0.7593(16) 1.4185(11) 0.08021(5) 1.0000 8 0.111(4)

loop_
_geom_angle_atom_site_label_1
_geom_angle_atom_site_label_2
_geom_angle_atom_site_label_3
_geom_angle
_geom_angle_site_symmetry_1
_geom_angle_site_symmetry_3
_geom_angle_publ_flag
O2C Cu0A O6C 88.4(3) . . no
O2C Cu0A N1B 88.9(3) . . no
O2C Cu0A N4B 91.1(3) . 1_665 no
O2C Cu0A O2C 177.8(4) . 5_555 no
O2C Cu0A O6C 91.4(3) . 5_555 no
O6C Cu0A N1B 86.4(3) . . no
O6C Cu0A N4B 93.6(3) . 1_665 no
O2C Cu0A O6C 91.4(3) 5_555 . no
O6C Cu0A O6C 172.9(4) . 5_555 no
N1B Cu0A N4B 180.00 . 1_665 no
O2C Cu0A N1B 88.9(3) 5_555 . no
O6C Cu0A N1B 86.4(3) 5_555 . no
O2C Cu0A N4B 91.1(3) 5_555 1_665 no
O6C Cu0A N4B 93.6(3) 5_555 1_665 no
O2C Cu0A O6C 88.4(3) 5_555 5_555 no
Cu0A O2C C1C 127.0(8) . . no
Cu0A O6C C4C 125.8(9) . . no
Cu0A N1B C2B 123.5(6) . . no
Cu0A N1B C2B 123.5(6) . 5_555 no
C2B N1B C2B 113.0(7) . 5_555 no
Cu0A N4B C7B 118.9(4) 1_445 . no
C7B N4B C7B 122.3(6) . 5_555 no
Cu0A N4B C7B 118.9(4) 1_445 5_555 no
C3B C0B C5B 124.0(5) . . no
C3B C0B C3B 112.1(5) . 5_555 no
C3B C0B C5B 124.0(5) 5_555 . no
O2C C1C C0C 118.2(10) . . no
O2C C1C C3C 122.3(10) . . no
C0C C1C C3C 118.6(4) . . no
F7C C0C F8C 110.3(10) . . no
F7C C0C F9C 104.0(7) . . no
F7C C0C C1C 112.8(7) . . no
F8C C0C F9C 104.0(6) . . no
F8C C0C C1C 112.0(8) . . no
F9C C0C C1C 113.1(8) . . no
N1B C2B C3B 127.2(7) . . no
C0B C3B C2B 120.2(6) . . no
C1C C3C C4C 128.7(4) . . no
O6C C4C C3C 124.2(10) . . no
O6C C4C C5C 114.8(9) . . no
C3C C4C C5C 121.0(4) . . no
C0B C5B C6B 119.8(4) . . no
C0B C5B C6B 119.8(4) . 5_555 no
C6B C5B C6B 120.4(5) . 5_555 no
F10C C5C F11C 105.3(7) . . no
F10C C5C F12C 104.0(8) . . no
F10C C5C C4C 114.9(8) . . no
F11C C5C F12C 109.4(9) . . no
F11C C5C C4C 112.0(8) . . no
F12C C5C C4C 110.8(8) . . no
C5B C6B C7B 118.4(5) . . no
N4B C7B C6B 120.2(5) . . no
N1B C2B H2B 116.00 . . no
C3B C2B H2B 117.00 . . no
C0B C3B H3B 118.00 . . no
C2B C3B H3B 121.00 . . no
C1C C3C H3C 119.00 . . no
C4C C3C H3C 111.00 . . no
C5B C6B H6B 119.00 . . no
C7B C6B H6B 122.00 . . no
N4B C7B H7B 118.00 . . no
C6B C7B H7B 121.00 . . no

loop_
_geom_bond_atom_site_label_1
_geom_bond_atom_site_label_2
_geom_bond_distance
_geom_bond_site_symmetry_2
_geom_bond_publ_flag
Cu0A O2C 2.044(7) . no
Cu0A O6C 2.074(8) . no
Cu0A N1B 2.065(8) . no
Cu0A N4B 1.956(7) 1_665 no
Cu0A O2C 2.044(7) 5_555 no
Cu0A O6C 2.074(8) 5_555 no
F7C C0C 1.311(12) . no
F8C C0C 1.307(11) . no
F9C C0C 1.317(5) . no
F10C C5C 1.319(3) . no
F11C C5C 1.309(12) . no
F12C C5C 1.299(13) . no
O2C C1C 1.262(6) . no
O6C C4C 1.268(4) . no
N1B C2B 1.328(11) . no
N1B C2B 1.328(11) 5_555 no
N4B C7B 1.336(7) . no
N4B C7B 1.336(7) 5_555 no
C0B C3B 1.443(7) . no
C0B C5B 1.490(8) . no
C0B C3B 1.443(7) 5_555 no
C1C C0C 1.535(12) . no
C1C C3C 1.397(17) . no
C2B C3B 1.389(10) . no
C3C C4C 1.379(15) . no
C4C C5C 1.537(13) . no
C5B C6B 1.387(6) . no
C5B C6B 1.387(6) 5_555 no
C6B C7B 1.386(8) . no
C2B H2B 0.9300 . no
C3B H3B 0.9300 . no
C3C H3C 0.9300 . no
C6B H6B 0.9300 . no
C7B H7B 0.9300 . no

loop_
_geom_torsion_atom_site_label_1
_geom_torsion_atom_site_label_2
_geom_torsion_atom_site_label_3
_geom_torsion_atom_site_label_4
_geom_torsion
_geom_torsion_site_symmetry_1
_geom_torsion_site_symmetry_4
_geom_torsion_publ_flag
O6C Cu0A O2C C1C 16.0(11) . . no
N1B Cu0A O2C C1C -70.5(11) . . no
N4B Cu0A O2C C1C 109.5(11) 1_665 . no
O6C Cu0A O2C C1C -156.9(11) 5_555 . no
O2C Cu0A O6C C4C -10.4(11) . . no
N1B Cu0A O6C C4C 78.6(10) . . no
N4B Cu0A O6C C4C -101.4(10) 1_665 . no
O2C Cu0A O6C C4C 167.4(11) 5_555 . no
O2C Cu0A N1B C2B -53.6(2) . . no
O2C Cu0A N1B C2B 126.5(2) . 5_555 no
O6C Cu0A N1B C2B -142.1(2) . . no
O6C Cu0A N1B C2B 37.9(2) . 5_555 no
O2C Cu0A N1B C2B 126.5(2) 5_555 . no
O6C Cu0A N1B C2B 37.9(2) 5_555 . no
Cu0A O2C C1C C3C -21.4(18) . . no
Cu0A O2C C1C C0C 170.0(7) . . no
Cu0A O6C C4C C3C 10.6(18) . . no
Cu0A O6C C4C C5C -167.6(7) . . no
C2B N1B C2B C3B 0.1(2) 5_555 . no
Cu0A N1B C2B C3B -179.94(15) . . no
C7B N4B C7B C6B 0.1(6) 5_555 . no
Cu0A N4B C7B C6B -179.9(3) 1_445 . no
C3B C0B C5B C6B 142.0(3) . 5_555 no
C3B C0B C5B C6B -38.0(3) . . no
C3B C0B C5B C6B 142.0(3) 5_555 . no
C5B C0B C3B C2B -179.95(12) . . no
C3B C0B C3B C2B 0.1(2) 5_555 . no
C3C C1C C0C F9C -1.4(15) . . no
C3C C1C C0C F8C -118.5(11) . . no
O2C C1C C0C F8C 50.5(13) . . no
O2C C1C C0C F9C 167.6(11) . . no
O2C C1C C0C F7C -74.7(13) . . no
C0C C1C C3C C4C -173.6(12) . . no
O2C C1C C3C C4C 18(2) . . no
C3C C1C C0C F7C 116.3(11) . . no
N1B C2B C3B C0B -0.1(3) . . no
C1C C3C C4C C5C 165.9(12) . . no
C1C C3C C4C O6C -12(2) . . no
O6C C4C C5C F11C 71.4(13) . . no
O6C C4C C5C F10C -168.6(11) . . no
C3C C4C C5C F11C -106.9(11) . . no
C3C C4C C5C F12C 130.7(11) . . no
O6C C4C C5C F12C -51.1(12) . . no
C3C C4C C5C F10C 13.2(16) . . no
C0B C5B C6B C7B -179.9(4) . . no
C6B C5B C6B C7B 0.1(6) 5_555 . no
C5B C6B C7B N4B -0.2(6) . . no
